data_7030790
loop_
_publ_author_name
'Levason, William'
'Light, Mark E.'
'Reid, Gillian'
'Zhang, Wenjian'

_publ_section_title
;
 Soft diphosphine and diarsine complexes of niobium(v) and tantalum(v)
 fluorides: synthesis, properties, structures and comparisons with the
 corresponding chlorides.
;
_journal_issue 25
_journal_name_full 'Dalton transactions (Cambridge, England : 2003)'
_journal_page_first 9557
_journal_page_last 9566
_journal_paper_doi 10.1039/c4dt01029a
_journal_volume 43
_journal_year 2014
_chemical_formula_sum 'C20 H32 As4 F10 Nb2'
_chemical_formula_weight 947.96
_chemical_name_systematic
;
 ?
;
_space_group_crystal_system orthorhombic
_space_group_IT_number 70
_space_group_name_Hall '-F 2uv 2vw'
_space_group_name_H-M_alt 'F d d d'
_symmetry_space_group_name_Hall '-F 2uv 2vw'
_symmetry_space_group_name_H-M 'F d d d :2'
_atom_sites_solution_hydrogens geom
_atom_sites_solution_primary direct
_atom_sites_solution_secondary difmap
_audit_creation_method SHELXL-97
_cell_angle_alpha 90.00
_cell_angle_beta 90.00
_cell_angle_gamma 90.00
_cell_formula_units_Z 8
_cell_length_a 12.989(4)
_cell_length_b 21.329(6)
_cell_length_c 22.051(6)
_cell_measurement_reflns_used 5669
_cell_measurement_temperature 100(2)
_cell_measurement_theta_max 34.7
_cell_measurement_theta_min 2.1
_cell_volume 6109(3)
_computing_cell_refinement 'CrystalClear-SM Expert 2.0 r13 (Rigaku, 2011)'
_computing_data_collection 'CrystalClear-SM Expert 2.0 r13 (Rigaku, 2011)'
_computing_data_reduction 'CrystalClear-SM Expert 2.0 r13 (Rigaku, 2011)'
_computing_molecular_graphics 'ORTEP-III (Farrugia, 1997)'
_computing_structure_refinement 'SHELXL-97 (Sheldrick, 2008)'
_computing_structure_solution 'SHELXS-97 (Sheldrick, 1997)'
_diffrn_ambient_temperature 100(2)
_diffrn_detector 'CCD plate'
_diffrn_detector_type 'Rigaku HG Saturn724+ (2x2 bin mode)'
_diffrn_measured_fraction_theta_full 0.998
_diffrn_measured_fraction_theta_max 0.998
_diffrn_measurement_device 'Four-circle \k diffractometer'
_diffrn_measurement_device_type 'Rigaku AFC12 '
_diffrn_measurement_method 'Profile data from \w-scans'
_diffrn_radiation_collimation 'Confocal mirrors, VHF VariMax '
_diffrn_radiation_type MoK\a
_diffrn_radiation_wavelength 0.71073
_diffrn_reflns_av_R_equivalents 0.0273
_diffrn_reflns_av_sigmaI/netI 0.0256
_diffrn_reflns_limit_h_max 16
_diffrn_reflns_limit_h_min -13
_diffrn_reflns_limit_k_max 21
_diffrn_reflns_limit_k_min -26
_diffrn_reflns_limit_l_max 23
_diffrn_reflns_limit_l_min -27
_diffrn_reflns_number 5513
_diffrn_reflns_theta_full 25.99
_diffrn_reflns_theta_max 25.99
_diffrn_reflns_theta_min 2.05
_diffrn_source 'Rotating anode X-ray tube'
_diffrn_source_type 'Rigaku FR-E+ Superbright'
_diffrn_standards_number 0
_exptl_absorpt_coefficient_mu 5.121
_exptl_absorpt_correction_T_max 0.8615
_exptl_absorpt_correction_T_min 0.7838
_exptl_absorpt_correction_type multi-scan
_exptl_absorpt_process_details
;
Jacobson, R.A. (1998). REQAB. Private communication to the 
 Rigaku Corporation, Tokyo, Japan. 
;
_exptl_crystal_colour colourless
_exptl_crystal_density_diffrn 2.061
_exptl_crystal_density_method 'not measured'
_exptl_crystal_description fragment
_exptl_crystal_F_000 3648
_exptl_crystal_size_max 0.05
_exptl_crystal_size_mid 0.04
_exptl_crystal_size_min 0.03
_refine_diff_density_max 2.427
_refine_diff_density_min -0.926
_refine_diff_density_rms 0.241
_refine_ls_extinction_method none
_refine_ls_goodness_of_fit_ref 1.337
_refine_ls_hydrogen_treatment constr
_refine_ls_matrix_type full
_refine_ls_number_parameters 99
_refine_ls_number_reflns 1510
_refine_ls_number_restraints 25
_refine_ls_restrained_S_all 1.331
_refine_ls_R_factor_all 0.0564
_refine_ls_R_factor_gt 0.0516
_refine_ls_shift/su_max 0.000
_refine_ls_shift/su_mean 0.000
_refine_ls_structure_factor_coef Fsqd
_refine_ls_weighting_details 'calc w=1/[\s^2^(Fo^2^)+(0.1000P)^2^+0.0000P] where P=(Fo^2^+2Fc^2^)/3'
_refine_ls_weighting_scheme calc
_refine_ls_wR_factor_gt 0.1595
_refine_ls_wR_factor_ref 0.1708
_reflns_number_gt 1399
_reflns_number_total 1510
_reflns_threshold_expression >2\s(I)
_cod_data_source_file c4dt01029a2.cif
_cod_data_source_block 14rwz213
_cod_depositor_comments 'Adding full bibliography for 7030785--7030792.cif.'
_cod_database_code 7030790

loop_
_symmetry_equiv_pos_as_xyz
'x, y, z'
'-x+3/4, -y+3/4, z'
'-x+3/4, y, -z+3/4'
'x, -y+3/4, -z+3/4'
'x, y+1/2, z+1/2'
'-x+3/4, -y+5/4, z+1/2'
'-x+3/4, y+1/2, -z+5/4'
'x, -y+5/4, -z+5/4'
'x+1/2, y, z+1/2'
'-x+5/4, -y+3/4, z+1/2'
'-x+5/4, y, -z+5/4'
'x+1/2, -y+3/4, -z+5/4'
'x+1/2, y+1/2, z'
'-x+5/4, -y+5/4, z'
'-x+5/4, y+1/2, -z+3/4'
'x+1/2, -y+5/4, -z+3/4'
'-x, -y, -z'
'x-3/4, y-3/4, -z'
'x-3/4, -y, z-3/4'
'-x, y-3/4, z-3/4'
'-x, -y+1/2, -z+1/2'
'x-3/4, y-1/4, -z+1/2'
'x-3/4, -y+1/2, z-1/4'
'-x, y-1/4, z-1/4'
'-x+1/2, -y, -z+1/2'
'x-1/4, y-3/4, -z+1/2'
'x-1/4, -y, z-1/4'
'-x+1/2, y-3/4, z-1/4'
'-x+1/2, -y+1/2, -z'
'x-1/4, y-1/4, -z'
'x-1/4, -y+1/2, z-3/4'
'-x+1/2, y-1/4, z-3/4'

loop_
_atom_site_label
_atom_site_type_symbol
_atom_site_fract_x
_atom_site_fract_y
_atom_site_fract_z
_atom_site_U_iso_or_equiv
_atom_site_adp_type
_atom_site_occupancy
_atom_site_symmetry_multiplicity
_atom_site_calc_flag
_atom_site_refinement_flags
As1 As 0.20310(5) 0.56692(3) 0.02351(3) 0.0384(3) Uani 1 1 d .
Nb1 Nb 0.1250 0.6250 0.1250 0.0357(4) Uani 1 4 d S
Nb2 Nb 0.6250 0.6250 0.1250 0.0308(4) Uani 1 4 d S
F1 F 0.0194(3) 0.56229(18) 0.10036(18) 0.0482(9) Uani 1 1 d .
C1 C 0.3521(6) 0.5626(3) 0.0177(4) 0.0499(18) Uani 1 1 d .
H1A H 0.3796 0.5407 0.0533 0.075 Uiso 1 1 calc R
H1B H 0.3804 0.6051 0.0160 0.075 Uiso 1 1 calc R
H1C H 0.3714 0.5397 -0.0191 0.075 Uiso 1 1 calc R
C2 C 0.1617(7) 0.4799(3) 0.0197(4) 0.0504(17) Uani 1 1 d .
H2A H 0.0864 0.4772 0.0206 0.076 Uiso 1 1 calc R
H2B H 0.1903 0.4573 0.0545 0.076 Uiso 1 1 calc R
H2C H 0.1874 0.4611 -0.0179 0.076 Uiso 1 1 calc R
C3 C 0.1596(6) 0.6003(3) -0.0550(3) 0.0438(14) Uani 1 1 d .
C4 C 0.1920(6) 0.5752(4) -0.1103(4) 0.0547(19) Uani 1 1 d .
H4 H 0.2373 0.5402 -0.1108 0.066 Uiso 1 1 calc R
C5 C 0.1594(7) 0.6003(4) -0.1632(3) 0.0536(18) Uani 1 1 d .
H5 H 0.1838 0.5838 -0.2005 0.064 Uiso 1 1 calc R
F2 F 0.4858(8) 0.6467(6) 0.1139(8) 0.131(5) Uani 0.70 1 d PU
F3 F 0.5961(16) 0.6794(11) 0.0699(9) 0.113(7) Uani 0.40 1 d PU
F4 F 0.6507(12) 0.6918(8) 0.0649(7) 0.074(4) Uani 0.40 1 d PU

loop_
_atom_site_aniso_label
_atom_site_aniso_U_11
_atom_site_aniso_U_22
_atom_site_aniso_U_33
_atom_site_aniso_U_23
_atom_site_aniso_U_13
_atom_site_aniso_U_12
As1 0.0358(5) 0.0171(4) 0.0621(5) -0.0028(2) -0.0023(3) 0.0034(2)
Nb1 0.0334(7) 0.0186(6) 0.0550(7) 0.000 0.000 0.000
Nb2 0.0335(7) 0.0318(6) 0.0272(6) 0.000 0.000 0.000
F1 0.046(2) 0.039(2) 0.059(2) 0.0041(17) -0.0090(18) 0.0100(18)
C1 0.032(3) 0.028(3) 0.089(5) -0.003(3) -0.004(3) -0.003(3)
C2 0.048(4) 0.022(3) 0.081(5) 0.000(3) -0.001(4) 0.003(3)
C3 0.040(4) 0.024(3) 0.067(4) -0.006(3) 0.005(3) -0.005(3)
C4 0.054(5) 0.041(4) 0.070(5) -0.011(3) 0.000(4) -0.002(3)
C5 0.057(5) 0.050(4) 0.054(4) -0.009(3) 0.003(3) -0.014(4)
F2 0.070(6) 0.135(14) 0.187(13) -0.001(11) 0.028(7) 0.015(7)
F3 0.087(12) 0.141(16) 0.110(11) 0.103(11) -0.014(11) -0.012(12)
F4 0.059(8) 0.073(9) 0.088(8) 0.072(7) 0.008(8) 0.002(8)

loop_
_atom_type_symbol
_atom_type_description
_atom_type_scat_dispersion_real
_atom_type_scat_dispersion_imag
_atom_type_scat_source
C C 0.0033 0.0016 'International Tables Vol C Tables 4.2.6.8 and 6.1.1.4'
H H 0.0000 0.0000 'International Tables Vol C Tables 4.2.6.8 and 6.1.1.4'
F F 0.0171 0.0103 'International Tables Vol C Tables 4.2.6.8 and 6.1.1.4'
As As 0.0499 2.0058 'International Tables Vol C Tables 4.2.6.8 and 6.1.1.4'
Nb Nb -2.0727 0.6215 'International Tables Vol C Tables 4.2.6.8 and 6.1.1.4'

loop_
_geom_angle_atom_site_label_1
_geom_angle_atom_site_label_2
_geom_angle_atom_site_label_3
_geom_angle
_geom_angle_site_symmetry_1
_geom_angle_site_symmetry_3
C2 As1 C1 103.2(3) . .
C2 As1 C3 103.3(3) . .
C1 As1 C3 104.3(3) . .
C2 As1 Nb1 111.4(2) . .
C1 As1 Nb1 116.3(2) . .
C3 As1 Nb1 116.7(2) . .
F1 Nb1 F1 95.6(2) . 11_454
F1 Nb1 F1 148.3(2) . 14_455
F1 Nb1 F1 92.9(2) 11_454 14_455
F1 Nb1 F1 92.9(2) . 8_554
F1 Nb1 F1 148.3(2) 11_454 8_554
F1 Nb1 F1 95.6(2) 14_455 8_554
F1 Nb1 As1 141.10(12) . 8_554
F1 Nb1 As1 80.02(11) 11_454 8_554
F1 Nb1 As1 70.46(12) 14_455 8_554
F1 Nb1 As1 74.31(12) 8_554 8_554
F1 Nb1 As1 74.31(12) . .
F1 Nb1 As1 70.46(12) 11_454 .
F1 Nb1 As1 80.02(11) 14_455 .
F1 Nb1 As1 141.10(12) 8_554 .
As1 Nb1 As1 136.74(3) 8_554 .
F1 Nb1 As1 70.46(12) . 11_454
F1 Nb1 As1 74.31(12) 11_454 11_454
F1 Nb1 As1 141.10(12) 14_455 11_454
F1 Nb1 As1 80.02(11) 8_554 11_454
As1 Nb1 As1 71.17(3) 8_554 11_454
As1 Nb1 As1 126.49(3) . 11_454
F1 Nb1 As1 80.02(11) . 14_455
F1 Nb1 As1 141.10(12) 11_454 14_455
F1 Nb1 As1 74.31(12) 14_455 14_455
F1 Nb1 As1 70.46(12) 8_554 14_455
As1 Nb1 As1 126.49(3) 8_554 14_455
As1 Nb1 As1 71.17(3) . 14_455
As1 Nb1 As1 136.74(3) 11_454 14_455
F3 Nb2 F3 90.2(18) 11_554 8_554
F3 Nb2 F3 154.8(13) 11_554 14
F3 Nb2 F3 95.3(18) 8_554 14
F3 Nb2 F3 95.3(18) 11_554 .
F3 Nb2 F3 154.8(13) 8_554 .
F3 Nb2 F3 90.2(18) 14 .
F3 Nb2 F2 62.2(8) 11_554 11_554
F3 Nb2 F2 106.4(9) 8_554 11_554
F3 Nb2 F2 92.8(7) 14 11_554
F3 Nb2 F2 97.8(9) . 11_554
F3 Nb2 F2 92.8(7) 11_554 14
F3 Nb2 F2 97.8(9) 8_554 14
F3 Nb2 F2 62.2(8) 14 14
F3 Nb2 F2 106.4(9) . 14
F2 Nb2 F2 32.3(7) 11_554 14
F3 Nb2 F2 106.4(9) 11_554 8_554
F3 Nb2 F2 62.2(8) 8_554 8_554
F3 Nb2 F2 97.8(9) 14 8_554
F3 Nb2 F2 92.8(7) . 8_554
F2 Nb2 F2 165.0(10) 11_554 8_554
F2 Nb2 F2 151.6(9) 14 8_554
F3 Nb2 F2 97.8(9) 11_554 .
F3 Nb2 F2 92.8(7) 8_554 .
F3 Nb2 F2 106.4(9) 14 .
F3 Nb2 F2 62.2(8) . .
F2 Nb2 F2 151.6(9) 11_554 .
F2 Nb2 F2 165.0(10) 14 .
F2 Nb2 F2 32.3(7) 8_554 .
F3 Nb2 F4 88.6(9) 11_554 8_554
F3 Nb2 F4 22.6(7) 8_554 8_554
F3 Nb2 F4 87.2(9) 14 8_554
F3 Nb2 F4 175.6(11) . 8_554
F2 Nb2 F4 85.9(7) 11_554 8_554
F2 Nb2 F4 75.4(7) 14 8_554
F2 Nb2 F4 84.1(6) 8_554 8_554
F2 Nb2 F4 115.3(6) . 8_554
F3 Nb2 F4 175.6(11) 11_554 14
F3 Nb2 F4 87.2(9) 8_554 14
F3 Nb2 F4 22.6(7) 14 14
F3 Nb2 F4 88.6(9) . 14
F2 Nb2 F4 115.3(6) 11_554 14
F2 Nb2 F4 84.1(6) 14 14
F2 Nb2 F4 75.4(7) 8_554 14
F2 Nb2 F4 85.9(7) . 14
F4 Nb2 F4 87.5(11) 8_554 14
F3 Nb2 F4 22.6(7) 11_554 11_554
F3 Nb2 F4 88.6(9) 8_554 11_554
F3 Nb2 F4 175.6(11) 14 11_554
F3 Nb2 F4 87.2(9) . 11_554
F2 Nb2 F4 84.1(6) 11_554 11_554
F2 Nb2 F4 115.3(6) 14 11_554
F2 Nb2 F4 85.9(7) 8_554 11_554
F2 Nb2 F4 75.4(7) . 11_554
F4 Nb2 F4 95.7(12) 8_554 11_554
F4 Nb2 F4 160.6(9) 14 11_554
F3 Nb2 F4 87.2(9) 11_554 .
F3 Nb2 F4 175.6(11) 8_554 .
F3 Nb2 F4 88.6(9) 14 .
F3 Nb2 F4 22.6(7) . .
F2 Nb2 F4 75.4(7) 11_554 .
F2 Nb2 F4 85.9(7) 14 .
F2 Nb2 F4 115.3(6) 8_554 .
F2 Nb2 F4 84.1(6) . .
F4 Nb2 F4 160.6(9) 8_554 .
F4 Nb2 F4 95.7(12) 14 .
F4 Nb2 F4 87.5(11) 11_554 .
As1 C1 H1A 109.5 . .
As1 C1 H1B 109.5 . .
H1A C1 H1B 109.5 . .
As1 C1 H1C 109.5 . .
H1A C1 H1C 109.5 . .
H1B C1 H1C 109.5 . .
As1 C2 H2A 109.5 . .
As1 C2 H2B 109.5 . .
H2A C2 H2B 109.5 . .
As1 C2 H2C 109.5 . .
H2A C2 H2C 109.5 . .
H2B C2 H2C 109.5 . .
C3 C3 C4 119.1(5) 14_455 .
C3 C3 As1 117.7(2) 14_455 .
C4 C3 As1 123.1(6) . .
C5 C4 C3 120.5(8) . .
C5 C4 H4 119.8 . .
C3 C4 H4 119.8 . .
C4 C5 C5 120.3(5) . 14_455
C4 C5 H5 119.8 . .
C5 C5 H5 119.8 14_455 .
F2 F2 Nb2 73.9(3) 8_554 .
F4 F3 Nb2 98(2) . .
F3 F4 Nb2 59.7(15) . .

loop_
_geom_bond_atom_site_label_1
_geom_bond_atom_site_label_2
_geom_bond_distance
_geom_bond_site_symmetry_2
As1 C2 1.935(7) .
As1 C1 1.941(7) .
As1 C3 1.954(7) .
As1 Nb1 2.7518(8) .
Nb1 F1 1.991(4) .
Nb1 F1 1.991(4) 11_454
Nb1 F1 1.991(4) 14_455
Nb1 F1 1.991(4) 8_554
Nb1 As1 2.7518(8) 8_554
Nb1 As1 2.7518(8) 11_454
Nb1 As1 2.7518(8) 14_455
Nb2 F3 1.721(15) 11_554
Nb2 F3 1.721(15) 8_554
Nb2 F3 1.721(15) 14
Nb2 F3 1.721(15) .
Nb2 F2 1.882(10) 11_554
Nb2 F2 1.882(10) 14
Nb2 F2 1.882(10) 8_554
Nb2 F2 1.882(10) .
Nb2 F4 1.975(11) 8_554
Nb2 F4 1.975(11) 14
Nb2 F4 1.975(11) 11_554
Nb2 F4 1.975(11) .
C1 H1A 0.9800 .
C1 H1B 0.9800 .
C1 H1C 0.9800 .
C2 H2A 0.9800 .
C2 H2B 0.9800 .
C2 H2C 0.9800 .
C3 C3 1.385(14) 14_455
C3 C4 1.398(10) .
C4 C5 1.350(11) .
C4 H4 0.9500 .
C5 C5 1.382(17) 14_455
C5 H5 0.9500 .
F2 F2 1.05(2) 8_554
F3 F4 0.764(18) .
